data_7111338
loop_
_publ_author_name
'Likhar, Pravin R.'
'Zirngast, Michaela'
'Baumgartner, Judith'
'Marschner, Christoph'

_publ_section_title
;
 Preparation and structural characterisation of
 methoxybis(trimethylsilyl)silyl potassium and its condensation product
;
_journal_issue 15
_journal_name_full 'Chemical Communications'
_journal_page_first 1764
_journal_page_last 1765
_journal_paper_doi 10.1039/b406074a
_journal_year 2004
_chemical_formula_sum 'C13 H39 K O Si6'
_chemical_formula_weight 419.08
_chemical_name_systematic
;
?
;
_space_group_IT_number 14
_symmetry_cell_setting monoclinic
_symmetry_space_group_name_Hall '-P 2yn'
_symmetry_space_group_name_H-M 'P 1 21/n 1'
_atom_sites_solution_hydrogens geom
_atom_sites_solution_primary direct
_atom_sites_solution_secondary difmap
_audit_creation_method SHELXL-97
_cell_angle_alpha 90.00
_cell_angle_beta 108.94(3)
_cell_angle_gamma 90.00
_cell_formula_units_Z 4
_cell_length_a 10.835(2)
_cell_length_b 17.659(4)
_cell_length_c 14.158(3)
_cell_measurement_temperature 150(2)
_cell_volume 2562.3(10)
_computing_cell_refinement 'Bruker SAINT (1998)'
_computing_data_collection 'Bruker SMART (1998)'
_computing_data_reduction 'Bruker SHELXTL'
_computing_molecular_graphics 'Bruker SHELXTL'
_computing_publication_material 'Bruker SHELXTL-97'
_computing_structure_refinement 'SHELXL-97 (Sheldrick, 1997)'
_computing_structure_solution 'SHELXS-97 (Sheldrick, 1990)'
_diffrn_ambient_temperature 293(2)
_diffrn_measured_fraction_theta_full 0.999
_diffrn_measured_fraction_theta_max 0.999
_diffrn_measurement_device_type 'Bruker P4'
_diffrn_measurement_method '\w scans'
_diffrn_radiation_monochromator graphite
_diffrn_radiation_source 'fine-focus sealed tube'
_diffrn_radiation_type MoK\a
_diffrn_radiation_wavelength 0.71073
_diffrn_reflns_av_R_equivalents 0.0739
_diffrn_reflns_av_sigmaI/netI 0.0667
_diffrn_reflns_limit_h_max 12
_diffrn_reflns_limit_h_min -12
_diffrn_reflns_limit_k_max 20
_diffrn_reflns_limit_k_min -20
_diffrn_reflns_limit_l_max 16
_diffrn_reflns_limit_l_min -16
_diffrn_reflns_number 17598
_diffrn_reflns_theta_full 24.71
_diffrn_reflns_theta_max 24.71
_diffrn_reflns_theta_min 1.91
_exptl_absorpt_coefficient_mu 0.486
_exptl_absorpt_correction_type SADABS
_exptl_absorpt_process_details XPREP
_exptl_crystal_colour 'slight yellow'
_exptl_crystal_density_diffrn 1.086
_exptl_crystal_density_method 'not measured'
_exptl_crystal_description blocks
_exptl_crystal_F_000 912
_exptl_crystal_size_max 0.52
_exptl_crystal_size_mid 0.35
_exptl_crystal_size_min 0.18
_refine_diff_density_max 0.514
_refine_diff_density_min -0.314
_refine_diff_density_rms 0.076
_refine_ls_extinction_method none
_refine_ls_goodness_of_fit_ref 1.082
_refine_ls_hydrogen_treatment mixed
_refine_ls_matrix_type full
_refine_ls_number_parameters 236
_refine_ls_number_reflns 4368
_refine_ls_number_restraints 0
_refine_ls_restrained_S_all 1.082
_refine_ls_R_factor_all 0.0702
_refine_ls_R_factor_gt 0.0539
_refine_ls_shift/su_max 0.000
_refine_ls_shift/su_mean 0.000
_refine_ls_structure_factor_coef Fsqd
_refine_ls_weighting_details 'calc w=1/[\s^2^(Fo^2^)+(0.0450P)^2^+0.2389P] where P=(Fo^2^+2Fc^2^)/3'
_refine_ls_weighting_scheme calc
_refine_ls_wR_factor_gt 0.1076
_refine_ls_wR_factor_ref 0.1146
_reflns_number_gt 3578
_reflns_number_total 4368
_reflns_threshold_expression >2sigma(I)
_cod_data_source_file b406074asup1.cif
_cod_data_source_block 150j
_cod_original_cell_volume 2562.3(9)
_cod_original_sg_symbol_H-M P2(1)/n
_cod_database_code 7111338

loop_
_symmetry_equiv_pos_as_xyz
'x, y, z'
'-x+1/2, y+1/2, -z+1/2'
'-x, -y, -z'
'x-1/2, -y-1/2, z-1/2'

loop_
_atom_site_label
_atom_site_type_symbol
_atom_site_fract_x
_atom_site_fract_y
_atom_site_fract_z
_atom_site_U_iso_or_equiv
_atom_site_adp_type
_atom_site_occupancy
_atom_site_symmetry_multiplicity
_atom_site_calc_flag
_atom_site_refinement_flags
K1 K 0.39225(8) 0.09564(4) 0.43562(6) 0.0369(2) Uani 1 1 d .
O1 O 0.3302(2) 0.14420(13) 0.58640(16) 0.0332(6) Uani 1 1 d .
Si1 Si 0.71144(9) 0.19429(5) 0.66226(7) 0.0284(2) Uani 1 1 d .
Si2 Si 0.61604(9) 0.07833(5) 0.67779(7) 0.0246(2) Uani 1 1 d .
Si3 Si 0.41599(9) 0.10731(5) 0.70084(7) 0.0249(2) Uani 1 1 d .
Si4 Si 0.29892(9) -0.00442(5) 0.70938(7) 0.0301(2) Uani 1 1 d .
Si5 Si 0.39097(9) 0.18838(5) 0.82614(7) 0.0313(3) Uani 1 1 d .
Si6 Si 0.76231(9) 0.02444(5) 0.82207(7) 0.0288(2) Uani 1 1 d .
C1 C 0.5906(4) 0.2542(2) 0.5657(3) 0.0444(10) Uani 1 1 d .
H1A H 0.6301 0.3018 0.5594 0.067 Uiso 1 1 calc R
H1B H 0.5153 0.2630 0.5859 0.067 Uiso 1 1 calc R
H1C H 0.5647 0.2284 0.5026 0.067 Uiso 1 1 calc R
C2 C 0.8545(3) 0.1786(2) 0.6172(3) 0.0457(10) Uani 1 1 d .
H2A H 0.8267 0.1508 0.5557 0.069 Uiso 1 1 calc R
H2B H 0.9205 0.1504 0.6664 0.069 Uiso 1 1 calc R
H2C H 0.8894 0.2266 0.6066 0.069 Uiso 1 1 calc R
C3 C 0.7793(5) 0.2578(3) 0.7753(3) 0.0443(11) Uani 1 1 d .
C4 C 0.2228(5) 0.1947(3) 0.5706(4) 0.0545(13) Uani 1 1 d .
C5 C 0.3652(5) -0.0872(2) 0.6582(4) 0.0439(10) Uani 1 1 d .
C6 C 0.1257(3) 0.0088(2) 0.6257(3) 0.0478(10) Uani 1 1 d .
H6A H 0.0770 -0.0366 0.6255 0.072 Uiso 1 1 calc R
H6B H 0.1249 0.0196 0.5590 0.072 Uiso 1 1 calc R
H6C H 0.0869 0.0502 0.6498 0.072 Uiso 1 1 calc R
C7 C 0.2967(4) -0.0305(2) 0.8369(3) 0.0443(10) Uani 1 1 d .
H7A H 0.2497 -0.0771 0.8333 0.066 Uiso 1 1 calc R
H7B H 0.2548 0.0089 0.8619 0.066 Uiso 1 1 calc R
H7C H 0.3846 -0.0368 0.8808 0.066 Uiso 1 1 calc R
C8 C 0.2201(4) 0.1891(2) 0.8330(3) 0.0489(11) Uani 1 1 d .
H8A H 0.2192 0.2160 0.8917 0.073 Uiso 1 1 calc R
H8B H 0.1915 0.1379 0.8360 0.073 Uiso 1 1 calc R
H8C H 0.1626 0.2136 0.7748 0.073 Uiso 1 1 calc R
C9 C 0.5008(4) 0.1512(2) 0.9482(3) 0.0427(10) Uani 1 1 d .
H9A H 0.5895 0.1524 0.9487 0.064 Uiso 1 1 calc R
H9B H 0.4768 0.1000 0.9571 0.064 Uiso 1 1 calc R
H9C H 0.4923 0.1821 1.0016 0.064 Uiso 1 1 calc R
C10 C 0.4342(4) 0.2888(2) 0.8118(3) 0.0501(11) Uani 1 1 d .
H10A H 0.4370 0.3168 0.8707 0.075 Uiso 1 1 calc R
H10B H 0.3698 0.3106 0.7548 0.075 Uiso 1 1 calc R
H10C H 0.5181 0.2909 0.8027 0.075 Uiso 1 1 calc R
C11 C 0.6849(4) -0.0432(2) 0.8878(3) 0.0426(10) Uani 1 1 d .
H11A H 0.7510 -0.0656 0.9432 0.064 Uiso 1 1 calc R
H11B H 0.6402 -0.0822 0.8423 0.064 Uiso 1 1 calc R
H11C H 0.6236 -0.0165 0.9116 0.064 Uiso 1 1 calc R
C12 C 0.8629(4) 0.0900(2) 0.9221(3) 0.0597(13) Uani 1 1 d .
H12A H 0.8064 0.1248 0.9404 0.090 Uiso 1 1 calc R
H12B H 0.9224 0.1177 0.8975 0.090 Uiso 1 1 calc R
H12C H 0.9112 0.0610 0.9796 0.090 Uiso 1 1 calc R
C13 C 0.8863(4) -0.0313(2) 0.7835(3) 0.0494(11) Uani 1 1 d .
H13A H 0.9514 -0.0509 0.8418 0.074 Uiso 1 1 calc R
H13B H 0.9270 0.0012 0.7478 0.074 Uiso 1 1 calc R
H13C H 0.8437 -0.0724 0.7411 0.074 Uiso 1 1 calc R
H3 H 0.805(4) 0.299(2) 0.753(3) 0.059(14) Uiso 1 1 d .
H1 H 0.727(5) 0.270(3) 0.822(3) 0.087(16) Uiso 1 1 d .
H2 H 0.858(5) 0.240(3) 0.814(4) 0.091(19) Uiso 1 1 d .
H5 H 0.460(4) -0.0982(18) 0.694(2) 0.036(10) Uiso 1 1 d .
H6 H 0.356(3) -0.0800(18) 0.584(3) 0.032(9) Uiso 1 1 d .
H4 H 0.309(4) -0.124(2) 0.655(3) 0.070(14) Uiso 1 1 d .
H9 H 0.158(4) 0.176(2) 0.595(3) 0.061(14) Uiso 1 1 d .
H8 H 0.187(6) 0.205(3) 0.501(5) 0.13(2) Uiso 1 1 d .
H7 H 0.258(6) 0.246(4) 0.609(4) 0.13(2) Uiso 1 1 d .

loop_
_atom_site_aniso_label
_atom_site_aniso_U_11
_atom_site_aniso_U_22
_atom_site_aniso_U_33
_atom_site_aniso_U_23
_atom_site_aniso_U_13
_atom_site_aniso_U_12
K1 0.0452(5) 0.0364(5) 0.0280(4) -0.0010(4) 0.0106(4) 0.0076(4)
O1 0.0304(13) 0.0392(14) 0.0284(13) 0.0058(11) 0.0071(11) 0.0100(11)
Si1 0.0268(5) 0.0277(5) 0.0292(5) 0.0021(4) 0.0072(4) -0.0016(4)
Si2 0.0232(5) 0.0248(5) 0.0244(5) 0.0000(4) 0.0060(4) 0.0004(4)
Si3 0.0244(5) 0.0269(5) 0.0228(5) 0.0012(4) 0.0070(4) 0.0017(4)
Si4 0.0269(5) 0.0329(6) 0.0307(6) -0.0016(4) 0.0097(4) -0.0034(4)
Si5 0.0324(6) 0.0301(5) 0.0323(6) -0.0037(4) 0.0116(5) 0.0026(4)
Si6 0.0262(5) 0.0288(5) 0.0279(5) 0.0031(4) 0.0041(4) 0.0025(4)
C1 0.043(2) 0.032(2) 0.053(3) 0.0160(19) 0.008(2) -0.0021(18)
C2 0.035(2) 0.050(2) 0.056(3) 0.000(2) 0.021(2) -0.0079(19)
C3 0.055(3) 0.031(2) 0.044(3) -0.005(2) 0.011(2) -0.009(2)
C4 0.044(3) 0.075(4) 0.041(3) 0.017(3) 0.009(2) 0.031(3)
C5 0.043(3) 0.038(2) 0.055(3) -0.011(2) 0.021(2) -0.011(2)
C6 0.032(2) 0.055(3) 0.051(3) 0.000(2) 0.0062(19) -0.0084(19)
C7 0.053(3) 0.047(2) 0.035(2) 0.0003(19) 0.018(2) -0.014(2)
C8 0.047(2) 0.050(2) 0.054(3) -0.014(2) 0.021(2) 0.003(2)
C9 0.051(2) 0.044(2) 0.031(2) -0.0076(18) 0.0104(19) -0.0001(19)
C10 0.049(2) 0.038(2) 0.066(3) -0.003(2) 0.022(2) 0.0045(19)
C11 0.045(2) 0.044(2) 0.040(2) 0.0111(19) 0.0146(19) 0.0063(19)
C12 0.057(3) 0.047(3) 0.049(3) 0.001(2) -0.018(2) 0.001(2)
C13 0.038(2) 0.056(3) 0.053(3) 0.011(2) 0.014(2) 0.016(2)

loop_
_atom_type_symbol
_atom_type_description
_atom_type_scat_dispersion_real
_atom_type_scat_dispersion_imag
_atom_type_scat_source
C C 0.0033 0.0016 'International Tables Vol C Tables 4.2.6.8 and 6.1.1.4'
H H 0.0000 0.0000 'International Tables Vol C Tables 4.2.6.8 and 6.1.1.4'
O O 0.0106 0.0060 'International Tables Vol C Tables 4.2.6.8 and 6.1.1.4'
Si Si 0.0817 0.0704 'International Tables Vol C Tables 4.2.6.8 and 6.1.1.4'
K K 0.2009 0.2494 'International Tables Vol C Tables 4.2.6.8 and 6.1.1.4'

loop_
_geom_angle_atom_site_label_1
_geom_angle_atom_site_label_2
_geom_angle_atom_site_label_3
_geom_angle
_geom_angle_site_symmetry_1
_geom_angle_site_symmetry_3
O1 K1 C5 143.11(10) . 3_656
O1 K1 C3 99.52(10) . 4_565
C5 K1 C3 85.80(13) 3_656 4_565
O1 K1 Si2 134.81(6) . 3_656
C5 K1 Si2 71.20(8) 3_656 3_656
C3 K1 Si2 114.67(9) 4_565 3_656
O1 K1 Si2 60.31(5) . .
C5 K1 Si2 90.08(9) 3_656 .
C3 K1 Si2 134.71(9) 4_565 .
Si2 K1 Si2 106.38(3) 3_656 .
O1 K1 C4 20.60(9) . .
C5 K1 C4 149.67(13) 3_656 .
C3 K1 C4 81.14(12) 4_565 .
Si2 K1 C4 139.09(11) 3_656 .
Si2 K1 C4 80.18(8) . .
O1 K1 Si3 24.56(5) . .
C5 K1 Si3 127.54(9) 3_656 .
C3 K1 Si3 121.95(9) 4_565 .
Si2 K1 Si3 120.40(3) 3_656 .
Si2 K1 Si3 38.03(2) . .
C4 K1 Si3 45.12(8) . .
O1 K1 K1 99.58(6) . 3_656
C5 K1 K1 74.60(9) 3_656 3_656
C3 K1 K1 159.60(9) 4_565 3_656
Si2 K1 K1 53.82(3) 3_656 3_656
Si2 K1 K1 52.55(2) . 3_656
C4 K1 K1 118.81(8) . 3_656
Si3 K1 K1 75.88(3) . 3_656
C4 O1 Si3 123.5(3) . .
C4 O1 K1 119.7(2) . .
Si3 O1 K1 116.62(11) . .
C2 Si1 C1 107.04(18) . .
C2 Si1 C3 103.7(2) . .
C1 Si1 C3 105.6(2) . .
C2 Si1 Si2 109.98(13) . .
C1 Si1 Si2 109.66(12) . .
C3 Si1 Si2 120.10(16) . .
Si1 Si2 Si6 104.08(5) . .
Si1 Si2 Si3 106.16(5) . .
Si6 Si2 Si3 111.15(5) . .
Si1 Si2 K1 132.95(5) . 3_656
Si6 Si2 K1 87.26(4) . 3_656
Si3 Si2 K1 111.85(4) . 3_656
Si1 Si2 K1 91.04(4) . .
Si6 Si2 K1 160.74(5) . .
Si3 Si2 K1 74.99(4) . .
K1 Si2 K1 73.62(3) 3_656 .
O1 Si3 Si2 101.15(9) . .
O1 Si3 Si5 108.68(9) . .
Si2 Si3 Si5 124.88(5) . .
O1 Si3 Si4 103.27(9) . .
Si2 Si3 Si4 111.02(5) . .
Si5 Si3 Si4 105.81(5) . .
O1 Si3 K1 38.82(8) . .
Si2 Si3 K1 66.98(4) . .
Si5 Si3 K1 144.28(4) . .
Si4 Si3 K1 98.27(4) . .
C7 Si4 C5 107.9(2) . .
C7 Si4 C6 108.42(18) . .
C5 Si4 C6 106.4(2) . .
C7 Si4 Si3 115.41(13) . .
C5 Si4 Si3 110.54(15) . .
C6 Si4 Si3 107.80(13) . .
C10 Si5 C9 109.14(19) . .
C10 Si5 C8 106.58(18) . .
C9 Si5 C8 107.18(18) . .
C10 Si5 Si3 113.66(14) . .
C9 Si5 Si3 106.71(12) . .
C8 Si5 Si3 113.35(13) . .
C11 Si6 C12 105.2(2) . .
C11 Si6 C13 106.74(18) . .
C12 Si6 C13 104.3(2) . .
C11 Si6 Si2 114.02(13) . .
C12 Si6 Si2 118.01(13) . .
C13 Si6 Si2 107.66(13) . .
Si1 C3 K1 166.2(2) . 4_666
O1 C4 K1 39.67(18) . .
Si4 C5 K1 130.1(2) . 3_656

loop_
_geom_bond_atom_site_label_1
_geom_bond_atom_site_label_2
_geom_bond_distance
_geom_bond_site_symmetry_2
K1 O1 2.584(2) .
K1 C5 3.310(5) 3_656
K1 C3 3.398(4) 4_565
K1 Si2 3.4541(13) 3_656
K1 Si2 3.5117(17) .
K1 C4 3.515(5) .
K1 Si3 3.6853(14) .
K1 K1 4.1741(17) 3_656
O1 C4 1.424(5) .
O1 Si3 1.714(2) .
Si1 C2 1.878(4) .
Si1 C1 1.882(4) .
Si1 C3 1.896(4) .
Si1 Si2 2.3361(13) .
Si2 Si6 2.3428(15) .
Si2 Si3 2.3507(13) .
Si2 K1 3.4541(13) 3_656
Si3 Si5 2.3627(14) .
Si3 Si4 2.3699(13) .
Si4 C7 1.871(3) .
Si4 C5 1.876(4) .
Si4 C6 1.881(4) .
Si5 C10 1.862(4) .
Si5 C9 1.871(4) .
Si5 C8 1.885(4) .
Si6 C11 1.871(4) .
Si6 C12 1.879(4) .
Si6 C13 1.884(4) .
C3 K1 3.398(4) 4_666
C5 K1 3.310(5) 3_656

loop_
_geom_torsion_atom_site_label_1
_geom_torsion_atom_site_label_2
_geom_torsion_atom_site_label_3
_geom_torsion_atom_site_label_4
_geom_torsion
_geom_torsion_site_symmetry_1
_geom_torsion_site_symmetry_4
C5 K1 O1 C4 122.8(3) 3_656 .
C3 K1 O1 C4 27.1(3) 4_565 .
Si2 K1 O1 C4 -112.6(3) 3_656 .
Si2 K1 O1 C4 163.6(3) . .
Si3 K1 O1 C4 -175.4(4) . .
K1 K1 O1 C4 -160.1(3) 3_656 .
C5 K1 O1 Si3 -61.8(2) 3_656 .
C3 K1 O1 Si3 -157.48(14) 4_565 .
Si2 K1 O1 Si3 62.77(15) 3_656 .
Si2 K1 O1 Si3 -20.97(9) . .
C4 K1 O1 Si3 175.4(4) . .
K1 K1 O1 Si3 15.32(13) 3_656 .
C2 Si1 Si2 Si6 74.31(14) . .
C1 Si1 Si2 Si6 -168.24(14) . .
C3 Si1 Si2 Si6 -45.8(2) . .
C2 Si1 Si2 Si3 -168.31(14) . .
C1 Si1 Si2 Si3 -50.86(15) . .
C3 Si1 Si2 Si3 71.6(2) . .
C2 Si1 Si2 K1 -25.25(15) . 3_656
C1 Si1 Si2 K1 92.19(15) . 3_656
C3 Si1 Si2 K1 -145.38(19) . 3_656
C2 Si1 Si2 K1 -93.64(14) . .
C1 Si1 Si2 K1 23.80(15) . .
C3 Si1 Si2 K1 146.23(19) . .
O1 K1 Si2 Si1 -92.49(7) . .
C5 K1 Si2 Si1 64.43(8) 3_656 .
C3 K1 Si2 Si1 -19.73(14) 4_565 .
Si2 K1 Si2 Si1 134.83(4) 3_656 .
C4 K1 Si2 Si1 -86.70(11) . .
Si3 K1 Si2 Si1 -106.46(5) . .
K1 K1 Si2 Si1 134.83(4) 3_656 .
O1 K1 Si2 Si6 125.36(15) . .
C5 K1 Si2 Si6 -77.73(15) 3_656 .
C3 K1 Si2 Si6 -161.88(17) 4_565 .
Si2 K1 Si2 Si6 -7.32(13) 3_656 .
C4 K1 Si2 Si6 131.14(17) . .
Si3 K1 Si2 Si6 111.39(14) . .
K1 K1 Si2 Si6 -7.32(13) 3_656 .
O1 K1 Si2 Si3 13.97(7) . .
C5 K1 Si2 Si3 170.89(8) 3_656 .
C3 K1 Si2 Si3 86.73(13) 4_565 .
Si2 K1 Si2 Si3 -118.71(4) 3_656 .
C4 K1 Si2 Si3 19.76(11) . .
K1 K1 Si2 Si3 -118.71(4) 3_656 .
O1 K1 Si2 K1 132.68(7) . 3_656
C5 K1 Si2 K1 -70.40(8) 3_656 3_656
C3 K1 Si2 K1 -154.56(14) 4_565 3_656
Si2 K1 Si2 K1 0.0 3_656 3_656
C4 K1 Si2 K1 138.47(11) . 3_656
Si3 K1 Si2 K1 118.71(4) . 3_656
C4 O1 Si3 Si2 -156.5(3) . .
K1 O1 Si3 Si2 28.26(12) . .
C4 O1 Si3 Si5 -23.5(4) . .
K1 O1 Si3 Si5 161.25(8) . .
C4 O1 Si3 Si4 88.5(3) . .
K1 O1 Si3 Si4 -86.71(11) . .
C4 O1 Si3 K1 175.2(4) . .
Si1 Si2 Si3 O1 67.86(10) . .
Si6 Si2 Si3 O1 -179.58(9) . .
K1 Si2 Si3 O1 -83.85(9) 3_656 .
K1 Si2 Si3 O1 -18.81(9) . .
Si1 Si2 Si3 Si5 -54.50(7) . .
Si6 Si2 Si3 Si5 58.06(8) . .
K1 Si2 Si3 Si5 153.79(5) 3_656 .
K1 Si2 Si3 Si5 -141.17(6) . .
Si1 Si2 Si3 Si4 176.91(5) . .
Si6 Si2 Si3 Si4 -70.53(6) . .
K1 Si2 Si3 Si4 25.20(6) 3_656 .
K1 Si2 Si3 Si4 90.24(5) . .
Si1 Si2 Si3 K1 86.67(4) . .
Si6 Si2 Si3 K1 -160.77(5) . .
K1 Si2 Si3 K1 -65.04(4) 3_656 .
C5 K1 Si3 O1 138.17(16) 3_656 .
C3 K1 Si3 O1 26.44(17) 4_565 .
Si2 K1 Si3 O1 -132.99(13) 3_656 .
Si2 K1 Si3 O1 149.69(14) . .
C4 K1 Si3 O1 -2.27(19) . .
K1 K1 Si3 O1 -164.42(13) 3_656 .
O1 K1 Si3 Si2 -149.69(14) . .
C5 K1 Si3 Si2 -11.52(10) 3_656 .
C3 K1 Si3 Si2 -123.25(11) 4_565 .
Si2 K1 Si3 Si2 77.32(4) 3_656 .
C4 K1 Si3 Si2 -151.96(15) . .
K1 K1 Si3 Si2 45.89(3) 3_656 .
O1 K1 Si3 Si5 -31.44(14) . .
C5 K1 Si3 Si5 106.73(12) 3_656 .
C3 K1 Si3 Si5 -5.00(14) 4_565 .
Si2 K1 Si3 Si5 -164.43(7) 3_656 .
Si2 K1 Si3 Si5 118.25(8) . .
C4 K1 Si3 Si5 -33.71(16) . .
K1 K1 Si3 Si5 164.14(7) 3_656 .
O1 K1 Si3 Si4 100.91(13) . .
C5 K1 Si3 Si4 -120.92(10) 3_656 .
C3 K1 Si3 Si4 127.35(11) 4_565 .
Si2 K1 Si3 Si4 -32.08(5) 3_656 .
Si2 K1 Si3 Si4 -109.40(5) . .
C4 K1 Si3 Si4 98.64(15) . .
K1 K1 Si3 Si4 -63.51(4) 3_656 .
O1 Si3 Si4 C7 -146.69(17) . .
Si2 Si3 Si4 C7 105.65(15) . .
Si5 Si3 Si4 C7 -32.56(15) . .
K1 Si3 Si4 C7 174.09(15) . .
O1 Si3 Si4 C5 90.56(19) . .
Si2 Si3 Si4 C5 -17.10(18) . .
Si5 Si3 Si4 C5 -155.31(17) . .
K1 Si3 Si4 C5 51.34(17) . .
O1 Si3 Si4 C6 -25.36(16) . .
Si2 Si3 Si4 C6 -133.03(14) . .
Si5 Si3 Si4 C6 88.77(14) . .
K1 Si3 Si4 C6 -64.59(14) . .
O1 Si3 Si5 C10 -53.59(17) . .
Si2 Si3 Si5 C10 65.39(16) . .
Si4 Si3 Si5 C10 -163.93(15) . .
K1 Si3 Si5 C10 -33.40(17) . .
O1 Si3 Si5 C9 -173.94(16) . .
Si2 Si3 Si5 C9 -54.96(15) . .
Si4 Si3 Si5 C9 75.72(14) . .
K1 Si3 Si5 C9 -153.75(14) . .
O1 Si3 Si5 C8 68.32(18) . .
Si2 Si3 Si5 C8 -172.70(15) . .
Si4 Si3 Si5 C8 -42.02(16) . .
K1 Si3 Si5 C8 88.51(17) . .
Si1 Si2 Si6 C11 153.16(14) . .
Si3 Si2 Si6 C11 39.29(15) . .
K1 Si2 Si6 C11 -73.10(14) 3_656 .
K1 Si2 Si6 C11 -66.1(2) . .
Si1 Si2 Si6 C12 28.95(19) . .
Si3 Si2 Si6 C12 -84.92(18) . .
K1 Si2 Si6 C12 162.69(18) 3_656 .
K1 Si2 Si6 C12 169.7(2) . .
Si1 Si2 Si6 C13 -88.62(15) . .
Si3 Si2 Si6 C13 157.51(15) . .
K1 Si2 Si6 C13 45.12(15) 3_656 .
K1 Si2 Si6 C13 52.2(2) . .
C2 Si1 C3 K1 77.9(11) . 4_666
C1 Si1 C3 K1 -34.5(11) . 4_666
Si2 Si1 C3 K1 -158.9(10) . 4_666
Si3 O1 C4 K1 -175.1(4) . .
C5 K1 C4 O1 -87.4(4) 3_656 .
C3 K1 C4 O1 -153.0(3) 4_565 .
Si2 K1 C4 O1 89.3(3) 3_656 .
Si2 K1 C4 O1 -14.4(3) . .
Si3 K1 C4 O1 2.7(2) . .
K1 K1 C4 O1 22.5(4) 3_656 .
C7 Si4 C5 K1 -127.1(3) . 3_656
C6 Si4 C5 K1 116.8(3) . 3_656
Si3 Si4 C5 K1 0.0(3) . 3_656
